data_2016618
loop_
_publ_author_name
'Bhyrappa, P.'
'Arunkumar, C.'
'Varghese, B.'

_publ_section_title
;
 2,3,12,13-Tetrabromo-5,10,15,20-tetrakis(4-butoxyphenyl)porphyrin
 1,2-dichloroethane solvate
;
_journal_coeditor_code SQ3133
_journal_issue 5
_journal_name_full 'Acta Crystallographica Section C'
_journal_page_first o276
_journal_page_last o278
_journal_paper_doi 10.1107/S0108270108009645
_journal_volume 64
_journal_year 2008
_chemical_formula_iupac 'C60 H58 Br4 N4 O4 , C2 H4 Cl2'
_chemical_formula_moiety 'C60 H58 Br4 N4 O4 , C2 H4 Cl2'
_chemical_formula_sum 'C62 H62 Br4 Cl2 N4 O4'
_chemical_formula_weight 1317.70
_chemical_name_systematic
;
2,3,12,13-Tetrabromo-5,10,15,20-tetrakis(4-butoxyphenyl)porphyrin
1,2-dichloroethane solvate
;
_space_group_IT_number 14
_symmetry_cell_setting monoclinic
_symmetry_space_group_name_Hall '-P 2ybc'
_symmetry_space_group_name_H-M 'P 1 21/c 1'
_atom_sites_solution_hydrogens geom
_atom_sites_solution_primary direct
_atom_sites_solution_secondary difmap
_audit_creation_method SHELXL97
_cell_angle_alpha 90.00
_cell_angle_beta 97.0800(10)
_cell_angle_gamma 90.00
_cell_formula_units_Z 4
_cell_length_a 18.8426(4)
_cell_length_b 17.1996(4)
_cell_length_c 18.0722(4)
_cell_measurement_reflns_used 7087
_cell_measurement_temperature 176(2)
_cell_measurement_theta_max 28.3
_cell_measurement_theta_min 1.95
_cell_volume 5812.3(2)
_computing_cell_refinement 'APEX2 (Bruker, 2004)'
_computing_data_collection 'APEX2 (Bruker, 2004)'
_computing_data_reduction 'XPREP (Bruker, 2003)'
_computing_molecular_graphics
;
ORTEP32 (Farrugia, 1997) and Mercury (Bruno <i>et al.</i>,
2002)
;
_computing_publication_material 'SHELXL97 (Sheldrick, 2008)'
_computing_structure_refinement 'SHELXL97 (Sheldrick, 2008)'
_computing_structure_solution 'SHELXS97 (Sheldrick, 2008)'
_diffrn_ambient_temperature 176(2)
_diffrn_measured_fraction_theta_full 1.000
_diffrn_measured_fraction_theta_max 1.000
_diffrn_measurement_device_type 'Bruker APEXII CCD area-detector'
_diffrn_measurement_method '\w and \f'
_diffrn_radiation_monochromator graphite
_diffrn_radiation_source 'fine-focus sealed tube'
_diffrn_radiation_type MoK\a
_diffrn_radiation_wavelength 0.71073
_diffrn_reflns_av_R_equivalents 0.0372
_diffrn_reflns_av_sigmaI/netI 0.0345
_diffrn_reflns_limit_h_max 22
_diffrn_reflns_limit_h_min -20
_diffrn_reflns_limit_k_max 20
_diffrn_reflns_limit_k_min -18
_diffrn_reflns_limit_l_max 21
_diffrn_reflns_limit_l_min -16
_diffrn_reflns_number 65317
_diffrn_reflns_theta_full 25.00
_diffrn_reflns_theta_max 25.00
_diffrn_reflns_theta_min 1.09
_diffrn_standards_decay_% 0
_exptl_absorpt_coefficient_mu 2.912
_exptl_absorpt_correction_T_max 0.554
_exptl_absorpt_correction_T_min 0.445
_exptl_absorpt_correction_type multi-scan
_exptl_absorpt_process_details '(SADABS; Bruker, 2003)'
_exptl_crystal_colour brown
_exptl_crystal_density_diffrn 1.506
_exptl_crystal_density_method 'not measured'
_exptl_crystal_description plate
_exptl_crystal_F_000 2672
_exptl_crystal_size_max 0.31
_exptl_crystal_size_mid 0.24
_exptl_crystal_size_min 0.20
_refine_diff_density_max 1.098
_refine_diff_density_min -0.713
_refine_ls_extinction_method none
_refine_ls_goodness_of_fit_ref 1.071
_refine_ls_hydrogen_treatment constr
_refine_ls_matrix_type full
_refine_ls_number_parameters 693
_refine_ls_number_reflns 10251
_refine_ls_number_restraints 4
_refine_ls_restrained_S_all 1.071
_refine_ls_R_factor_all 0.0885
_refine_ls_R_factor_gt 0.0514
_refine_ls_shift/su_max 0.000
_refine_ls_shift/su_mean 0.000
_refine_ls_structure_factor_coef Fsqd
_refine_ls_weighting_details 'calc w = 1/[\s^2^(Fo^2^)+(0.0531P)^2^+16.8948P] where P=(Fo^2^+2Fc^2^)/3'
_refine_ls_weighting_scheme calc
_refine_ls_wR_factor_gt 0.1209
_refine_ls_wR_factor_ref 0.1445
_reflns_number_gt 7087
_reflns_number_total 10251
_reflns_threshold_expression I>2\s(I)
_cod_data_source_file sq3133.cif
_cod_data_source_block I
_cod_original_sg_symbol_H-M 'P 21/c'
_cod_database_code 2016618
_cod_database_fobs_code 2016618

loop_
_symmetry_equiv_pos_as_xyz
'x, y, z'
'-x, y+1/2, -z+1/2'
'-x, -y, -z'
'x, -y-1/2, z-1/2'

loop_
_atom_site_type_symbol
_atom_site_label
_atom_site_fract_x
_atom_site_fract_y
_atom_site_fract_z
_atom_site_U_iso_or_equiv
_atom_site_adp_type
_atom_site_calc_flag
_atom_site_refinement_flags
_atom_site_occupancy
_atom_site_disorder_assembly
_atom_site_disorder_group
C C1 0.3904(3) 0.1304(3) 0.5815(3) 0.0366(12) Uani d . 1 . .
C C2 0.3356(3) 0.1527(3) 0.6281(3) 0.0385(12) Uani d . 1 . .
C C3 0.3686(3) 0.1551(3) 0.6986(3) 0.0384(12) Uani d . 1 . .
C C4 0.4438(3) 0.1361(3) 0.6967(3) 0.0385(12) Uani d . 1 . .
C C5 0.4965(3) 0.1285(3) 0.7579(3) 0.0392(12) Uani d . 1 . .
C C6 0.5698(3) 0.1231(3) 0.7532(3) 0.0392(12) Uani d . 1 . .
C C7 0.6248(3) 0.1159(3) 0.8143(3) 0.0464(14) Uani d . 1 . .
H H7 0.6178 0.1091 0.8639 0.056 Uiso calc R 1 . .
C C8 0.6887(3) 0.1205(3) 0.7883(3) 0.0445(13) Uani d . 1 . .
H H8 0.7331 0.1183 0.8171 0.053 Uiso calc R 1 . .
C C9 0.6769(3) 0.1294(3) 0.7092(3) 0.0361(12) Uani d . 1 . .
C C10 0.7304(3) 0.1377(3) 0.6628(3) 0.0375(12) Uani d . 1 . .
C C11 0.7185(3) 0.1436(3) 0.5846(3) 0.0336(11) Uani d . 1 . .
C C12 0.7728(3) 0.1606(3) 0.5352(3) 0.0343(11) Uani d . 1 . .
C C13 0.7376(3) 0.1615(3) 0.4654(3) 0.0374(12) Uani d . 1 . .
C C14 0.6634(3) 0.1409(3) 0.4698(3) 0.0363(12) Uani d . 1 . .
C C15 0.6122(3) 0.1222(3) 0.4100(3) 0.0365(12) Uani d . 1 . .
C C16 0.5403(3) 0.1063(3) 0.4157(3) 0.0373(12) Uani d . 1 . .
C C17 0.4878(3) 0.0817(3) 0.3574(3) 0.0488(14) Uani d . 1 . .
H H17 0.4962 0.0694 0.3091 0.059 Uiso calc R 1 . .
C C18 0.4233(3) 0.0791(3) 0.3835(3) 0.0488(14) Uani d . 1 . .
H H18 0.3802 0.0647 0.3564 0.059 Uiso calc R 1 . .
C C19 0.4333(3) 0.1023(3) 0.4594(3) 0.0387(12) Uani d . 1 . .
C C20 0.3787(3) 0.1133(3) 0.5048(3) 0.0369(12) Uani d . 1 . .
C C21 0.4768(3) 0.1212(3) 0.8351(3) 0.0412(13) Uani d . 1 . .
C C22 0.4498(3) 0.0522(3) 0.8584(3) 0.0407(12) Uani d . 1 . .
H H22 0.4435 0.0107 0.8253 0.049 Uiso calc R 1 . .
C C23 0.4321(3) 0.0431(3) 0.9295(3) 0.0440(13) Uani d . 1 . .
H H23 0.4141 -0.0041 0.9440 0.053 Uiso calc R 1 . .
C C24 0.4410(3) 0.1043(3) 0.9793(3) 0.0448(13) Uani d . 1 . .
C C25 0.4688(3) 0.1735(3) 0.9582(3) 0.0546(16) Uani d . 1 . .
H H25 0.4758 0.2145 0.9919 0.065 Uiso calc R 1 . .
C C26 0.4865(3) 0.1816(3) 0.8867(3) 0.0580(17) Uani d . 1 . .
H H26 0.5052 0.2286 0.8726 0.070 Uiso calc R 1 . .
C C27 0.4237(4) 0.1514(4) 1.1003(3) 0.0631(17) Uani d . 1 . .
H H27A 0.3989 0.1967 1.0781 0.076 Uiso calc R 1 . .
H H27B 0.4730 0.1655 1.1164 0.076 Uiso calc R 1 . .
C C28 0.3879(3) 0.1224(4) 1.1658(3) 0.0581(16) Uani d . 1 . .
H H28A 0.4129 0.0765 1.1864 0.070 Uiso calc R 1 . .
H H28B 0.3919 0.1620 1.2043 0.070 Uiso calc R 1 . .
C C29 0.3102(3) 0.1028(4) 1.1447(3) 0.0609(17) Uani d . 1 . .
H H29A 0.3068 0.0577 1.1122 0.073 Uiso calc R 1 . .
H H29B 0.2871 0.1459 1.1166 0.073 Uiso calc R 1 . .
C C30 0.2703(4) 0.0861(4) 1.2103(4) 0.079(2) Uani d . 1 . .
H H30A 0.2928 0.0435 1.2386 0.118 Uiso calc R 1 . .
H H30B 0.2217 0.0726 1.1927 0.118 Uiso calc R 1 . .
H H30C 0.2710 0.1314 1.2414 0.118 Uiso calc R 1 . .
C C31 0.8042(3) 0.1398(3) 0.7041(3) 0.0392(12) Uani d . 1 . .
C C32 0.8348(3) 0.2084(3) 0.7341(3) 0.0521(15) Uani d . 1 . .
H H32 0.8107 0.2553 0.7250 0.063 Uiso calc R 1 . .
C C33 0.9017(3) 0.2071(4) 0.7781(3) 0.0586(17) Uani d . 1 . .
H H33 0.9223 0.2532 0.7975 0.070 Uiso calc R 1 . .
C C34 0.9367(3) 0.1376(4) 0.7924(3) 0.0573(16) Uani d . 1 . .
C C35 0.9072(3) 0.0712(4) 0.7631(3) 0.0556(15) Uani d . 1 . .
H H35 0.9317 0.0245 0.7722 0.067 Uiso calc R 1 . .
C C36 0.8421(3) 0.0712(3) 0.7205(3) 0.0462(14) Uani d . 1 . .
H H36 0.8227 0.0244 0.7019 0.055 Uiso calc R 1 . .
C C37 1.0306(4) 0.1920(5) 0.8754(5) 0.094(3) Uani d . 1 . .
H H37A 0.9961 0.2139 0.9052 0.113 Uiso calc R 1 . .
H H37B 1.0429 0.2313 0.8407 0.113 Uiso calc R 1 . .
C C38 1.0983(4) 0.1647(5) 0.9261(5) 0.090(2) Uani d . 1 . .
H H38A 1.1200 0.2095 0.9525 0.108 Uiso calc R 1 . .
H H38B 1.0838 0.1291 0.9630 0.108 Uiso calc R 1 . .
C C39 1.1533(4) 0.1258(5) 0.8868(4) 0.085(2) Uani d . 1 . .
H H39A 1.1622 0.1570 0.8442 0.102 Uiso calc R 1 . .
H H39B 1.1351 0.0757 0.8683 0.102 Uiso calc R 1 . .
C C40 1.2247(4) 0.1135(4) 0.9382(4) 0.077(2) Uani d . 1 . .
H H40A 1.2459 0.1631 0.9516 0.115 Uiso calc R 1 . .
H H40B 1.2569 0.0835 0.9123 0.115 Uiso calc R 1 . .
H H40C 1.2156 0.0864 0.9825 0.115 Uiso calc R 1 . .
C C41 0.6335(3) 0.1136(3) 0.3334(3) 0.0361(11) Uani d . 1 . .
C C42 0.6149(3) 0.1678(3) 0.2773(3) 0.0456(13) Uani d . 1 . .
H H42 0.5866 0.2100 0.2870 0.055 Uiso calc R 1 . .
C C43 0.6371(3) 0.1607(3) 0.2071(3) 0.0435(13) Uani d . 1 . .
H H43 0.6239 0.1976 0.1703 0.052 Uiso calc R 1 . .
C C44 0.6795(3) 0.0977(3) 0.1928(3) 0.0416(13) Uani d . 1 . .
C C45 0.6960(3) 0.0418(3) 0.2464(3) 0.0476(14) Uani d . 1 . .
H H45 0.7223 -0.0017 0.2358 0.057 Uiso calc R 1 . .
C C46 0.6739(3) 0.0498(3) 0.3161(3) 0.0454(13) Uani d . 1 . .
H H46 0.6862 0.0119 0.3521 0.054 Uiso calc R 1 . .
C C47 0.6945(4) 0.1424(3) 0.0696(3) 0.0602(17) Uani d . 1 . .
H H47A 0.7141 0.1918 0.0882 0.072 Uiso calc R 1 . .
H H47B 0.6439 0.1490 0.0534 0.072 Uiso calc R 1 . .
C C48 0.7325(4) 0.1145(4) 0.0057(3) 0.0645(19) Uani d . 1 . .
H H48A 0.7114 0.0656 -0.0127 0.077 Uiso calc R 1 . .
H H48B 0.7250 0.1520 -0.0346 0.077 Uiso calc R 1 . .
C C49 0.8118(4) 0.1030(4) 0.0267(4) 0.074(2) Uani d . 1 . .
H H49A 0.8194 0.0624 0.0641 0.089 Uiso calc R 1 . .
H H49B 0.8324 0.1506 0.0486 0.089 Uiso calc R 1 . .
C C50 0.8505(5) 0.0808(5) -0.0403(4) 0.100(3) Uani d . 1 . .
H H50A 0.8282 0.0357 -0.0643 0.150 Uiso calc R 1 . .
H H50B 0.8998 0.0696 -0.0234 0.150 Uiso calc R 1 . .
H H50C 0.8478 0.1232 -0.0750 0.150 Uiso calc R 1 . .
C C51 0.3046(3) 0.1067(3) 0.4670(3) 0.0371(12) Uani d . 1 . .
C C52 0.2763(3) 0.1628(3) 0.4163(3) 0.0501(14) Uani d . 1 . .
H H52 0.3058 0.2023 0.4027 0.060 Uiso calc R 1 . .
C C53 0.2060(3) 0.1611(4) 0.3857(3) 0.0566(16) Uani d . 1 . .
H H53 0.1882 0.1998 0.3526 0.068 Uiso calc R 1 . .
C C54 0.1612(3) 0.1016(3) 0.4041(3) 0.0481(14) Uani d . 1 . .
C C55 0.1893(3) 0.0429(3) 0.4510(3) 0.0494(14) Uani d . 1 . .
H H55 0.1606 0.0015 0.4620 0.059 Uiso calc R 1 . .
C C56 0.2599(3) 0.0459(3) 0.4813(3) 0.0434(13) Uani d . 1 . .
H H56 0.2784 0.0057 0.5124 0.052 Uiso calc R 1 . .
C C57 0.0424(4) 0.0524(4) 0.3977(5) 0.077(2) Uani d . 1 . .
H H57A 0.0433 0.0553 0.4514 0.093 Uiso calc R 1 . .
H H57B 0.0538 -0.0003 0.3842 0.093 Uiso calc R 1 . .
C C58 -0.0300(4) 0.0761(6) 0.3591(7) 0.134(4) Uani d D 1 B .
H H58A -0.0276 0.0823 0.3061 0.160 Uiso calc R 1 . .
H H58B -0.0438 0.1256 0.3787 0.160 Uiso calc R 1 . .
C C59 -0.0852(6) 0.0154(7) 0.3711(8) 0.185(6) Uani d D 1 . .
H H59A -0.1095 0.0296 0.4134 0.222 Uiso calc R 1 A 1
H H59B -0.0622 -0.0345 0.3815 0.222 Uiso calc R 1 A 1
C C60A -0.1385(13) 0.010(2) 0.3017(12) 0.156(7) Uani d PD 0.412(15) B 1
H H60A -0.1727 -0.0302 0.3081 0.234 Uiso calc PR 0.412(15) B 1
H H60B -0.1139 -0.0026 0.2598 0.234 Uiso calc PR 0.412(15) B 1
H H60C -0.1628 0.0586 0.2931 0.234 Uiso calc PR 0.412(15) B 1
C C60B -0.0919(12) -0.0252(14) 0.2966(10) 0.156(7) Uani d PD 0.588(15) B 2
H H60D -0.1250 -0.0676 0.2966 0.234 Uiso calc PR 0.588(15) B 2
H H60E -0.0460 -0.0446 0.2877 0.234 Uiso calc PR 0.588(15) B 2
H H60F -0.1090 0.0110 0.2580 0.234 Uiso calc PR 0.588(15) B 2
C C61 0.0631(7) 0.2619(10) 0.1665(6) 0.150(5) Uani d . 1 . .
H H61A 0.1022 0.2893 0.1952 0.180 Uiso calc R 1 . .
H H61B 0.0198 0.2745 0.1880 0.180 Uiso calc R 1 . .
C C62 0.0762(8) 0.1780(11) 0.1757(9) 0.196(7) Uani d . 1 . .
H H62A 0.0791 0.1654 0.2283 0.236 Uiso calc R 1 . .
H H62B 0.1221 0.1659 0.1595 0.236 Uiso calc R 1 . .
N N1 0.4547(2) 0.1246(2) 0.6242(2) 0.0360(10) Uani d . 1 . .
N N2 0.6045(2) 0.1295(2) 0.6905(2) 0.0379(10) Uani d . 1 . .
H H2 0.5833 0.1331 0.6457 0.045 Uiso calc R 1 . .
N N3 0.6538(2) 0.1341(2) 0.5436(2) 0.0347(9) Uani d . 1 . .
N N4 0.5051(2) 0.1161(2) 0.4776(2) 0.0373(10) Uani d . 1 . .
H H4 0.5251 0.1290 0.5212 0.045 Uiso calc R 1 . .
O O1 0.4204(2) 0.0894(2) 1.04804(19) 0.0546(10) Uani d . 1 . .
O O2 1.0029(3) 0.1279(3) 0.8379(3) 0.0824(14) Uani d . 1 . .
O O3 0.7054(2) 0.0845(2) 0.12650(19) 0.0543(10) Uani d . 1 . .
O O4 0.0921(2) 0.1063(3) 0.3726(2) 0.0696(12) Uani d . 1 . .
Br Br1 0.24014(3) 0.18090(4) 0.60184(3) 0.05624(18) Uani d . 1 . .
Br Br2 0.32209(3) 0.18440(4) 0.78014(3) 0.05624(19) Uani d . 1 . .
Br Br3 0.87065(3) 0.17805(3) 0.55693(3) 0.04762(16) Uani d . 1 . .
Br Br4 0.78050(3) 0.19637(3) 0.38306(3) 0.04771(17) Uani d . 1 . .
Cl Cl1 0.05423(12) 0.29781(18) 0.07614(15) 0.1196(9) Uani d . 1 . .
Cl Cl2 0.0120(4) 0.1203(3) 0.1274(3) 0.276(3) Uani d . 1 . .

loop_
_atom_site_aniso_label
_atom_site_aniso_U_11
_atom_site_aniso_U_22
_atom_site_aniso_U_33
_atom_site_aniso_U_12
_atom_site_aniso_U_13
_atom_site_aniso_U_23
C1 0.045(3) 0.032(3) 0.036(3) 0.001(2) 0.016(3) 0.000(2)
C2 0.043(3) 0.033(3) 0.042(3) -0.001(2) 0.019(3) -0.002(2)
C3 0.045(3) 0.036(3) 0.039(3) -0.001(2) 0.026(3) -0.004(2)
C4 0.050(3) 0.037(3) 0.032(3) -0.007(2) 0.018(3) -0.005(2)
C5 0.050(3) 0.039(3) 0.032(3) -0.008(2) 0.018(3) -0.003(2)
C6 0.052(3) 0.039(3) 0.030(3) -0.008(2) 0.020(3) -0.002(2)
C7 0.057(4) 0.055(3) 0.030(3) -0.005(3) 0.019(3) -0.001(2)
C8 0.048(3) 0.056(3) 0.030(3) -0.006(3) 0.009(3) -0.003(2)
C9 0.041(3) 0.038(3) 0.031(3) -0.003(2) 0.012(2) -0.005(2)
C10 0.049(3) 0.032(3) 0.034(3) -0.002(2) 0.014(2) -0.005(2)
C11 0.039(3) 0.033(3) 0.031(3) 0.000(2) 0.013(2) -0.002(2)
C12 0.032(3) 0.033(3) 0.041(3) -0.004(2) 0.015(2) -0.001(2)
C13 0.048(3) 0.034(3) 0.035(3) 0.002(2) 0.021(3) 0.001(2)
C14 0.046(3) 0.030(2) 0.036(3) 0.005(2) 0.020(3) 0.001(2)
C15 0.048(3) 0.037(3) 0.027(3) 0.004(2) 0.014(2) 0.000(2)
C16 0.044(3) 0.040(3) 0.030(3) 0.005(2) 0.011(2) -0.002(2)
C17 0.051(3) 0.066(4) 0.032(3) 0.001(3) 0.015(3) -0.011(3)
C18 0.043(3) 0.066(4) 0.037(3) 0.002(3) 0.009(3) -0.009(3)
C19 0.042(3) 0.043(3) 0.033(3) 0.003(2) 0.012(2) -0.002(2)
C20 0.044(3) 0.032(3) 0.038(3) 0.001(2) 0.015(2) 0.000(2)
C21 0.044(3) 0.047(3) 0.037(3) -0.011(2) 0.020(2) -0.006(2)
C22 0.048(3) 0.040(3) 0.036(3) -0.005(2) 0.015(2) -0.006(2)
C23 0.056(4) 0.038(3) 0.042(3) 0.000(2) 0.024(3) 0.004(2)
C24 0.054(3) 0.051(3) 0.034(3) 0.001(3) 0.022(3) 0.003(2)
C25 0.065(4) 0.059(4) 0.045(3) -0.019(3) 0.029(3) -0.016(3)
C26 0.085(5) 0.051(3) 0.045(3) -0.025(3) 0.034(3) -0.008(3)
C27 0.081(5) 0.074(4) 0.039(3) -0.018(4) 0.025(3) -0.015(3)
C28 0.078(5) 0.068(4) 0.031(3) -0.003(3) 0.021(3) -0.004(3)
C29 0.072(4) 0.063(4) 0.051(4) 0.005(3) 0.022(3) 0.002(3)
C30 0.093(5) 0.075(5) 0.076(5) -0.009(4) 0.043(4) -0.003(4)
C31 0.039(3) 0.050(3) 0.031(3) -0.009(2) 0.014(2) -0.008(2)
C32 0.062(4) 0.052(3) 0.047(3) -0.005(3) 0.025(3) -0.014(3)
C33 0.051(4) 0.075(4) 0.052(4) -0.025(3) 0.017(3) -0.030(3)
C34 0.041(4) 0.085(5) 0.047(4) -0.005(3) 0.013(3) -0.016(3)
C35 0.047(4) 0.067(4) 0.053(4) -0.004(3) 0.009(3) -0.003(3)
C36 0.045(3) 0.047(3) 0.048(3) -0.006(3) 0.015(3) 0.000(3)
C37 0.079(6) 0.095(6) 0.110(7) 0.002(5) 0.022(5) -0.023(5)
C38 0.059(5) 0.117(7) 0.089(6) -0.004(4) -0.002(4) -0.003(5)
C39 0.088(6) 0.109(6) 0.060(5) -0.022(5) 0.022(4) -0.024(4)
C40 0.065(5) 0.086(5) 0.076(5) 0.003(4) -0.002(4) 0.018(4)
C41 0.037(3) 0.042(3) 0.031(3) -0.002(2) 0.010(2) -0.003(2)
C42 0.052(3) 0.043(3) 0.045(3) 0.010(3) 0.017(3) 0.001(2)
C43 0.058(4) 0.046(3) 0.027(3) -0.002(3) 0.009(3) 0.001(2)
C44 0.061(4) 0.037(3) 0.031(3) -0.011(2) 0.020(3) -0.007(2)
C45 0.073(4) 0.035(3) 0.040(3) 0.000(3) 0.023(3) -0.006(2)
C46 0.069(4) 0.034(3) 0.037(3) 0.003(3) 0.022(3) 0.003(2)
C47 0.099(5) 0.048(3) 0.039(3) -0.010(3) 0.032(3) -0.003(3)
C48 0.109(6) 0.054(4) 0.037(3) -0.014(4) 0.031(4) -0.003(3)
C49 0.090(6) 0.079(5) 0.060(4) -0.026(4) 0.034(4) -0.012(4)
C50 0.115(7) 0.121(7) 0.074(5) 0.002(5) 0.056(5) 0.006(5)
C51 0.038(3) 0.044(3) 0.031(3) 0.005(2) 0.011(2) -0.002(2)
C52 0.051(4) 0.055(3) 0.047(3) 0.005(3) 0.015(3) 0.017(3)
C53 0.057(4) 0.065(4) 0.048(4) 0.019(3) 0.009(3) 0.018(3)
C54 0.049(4) 0.056(3) 0.037(3) 0.010(3) -0.001(3) -0.004(3)
C55 0.050(4) 0.041(3) 0.057(4) 0.004(3) 0.007(3) -0.003(3)
C56 0.050(4) 0.036(3) 0.045(3) 0.008(2) 0.011(3) 0.000(2)
C57 0.060(4) 0.065(4) 0.102(6) -0.001(4) -0.006(4) -0.007(4)
C58 0.066(6) 0.104(7) 0.224(13) -0.017(5) -0.012(7) 0.043(8)
C59 0.166(13) 0.160(13) 0.227(18) 0.004(10) 0.018(12) 0.008(12)
C60A 0.130(16) 0.185(19) 0.156(15) 0.024(12) 0.033(13) -0.075(13)
C60B 0.130(16) 0.185(19) 0.156(15) 0.024(12) 0.033(13) -0.075(13)
C61 0.121(9) 0.247(16) 0.089(8) -0.045(10) 0.044(7) -0.017(9)
C62 0.154(13) 0.25(2) 0.170(15) 0.001(13) -0.055(11) 0.040(14)
N1 0.040(3) 0.041(2) 0.030(2) -0.0015(18) 0.014(2) -0.0029(18)
N2 0.042(3) 0.045(2) 0.028(2) -0.0041(19) 0.015(2) -0.0013(18)
N3 0.042(3) 0.037(2) 0.028(2) 0.0002(18) 0.014(2) -0.0013(17)
N4 0.041(3) 0.043(2) 0.030(2) -0.0004(19) 0.0116(19) -0.0032(18)
O1 0.081(3) 0.053(2) 0.036(2) 0.003(2) 0.030(2) 0.0005(17)
O2 0.067(3) 0.100(4) 0.078(3) -0.014(3) 0.003(3) -0.028(3)
O3 0.094(3) 0.043(2) 0.033(2) -0.006(2) 0.033(2) -0.0030(16)
O4 0.053(3) 0.080(3) 0.071(3) 0.007(2) -0.013(2) 0.008(2)
Br1 0.0461(3) 0.0681(4) 0.0576(4) 0.0121(3) 0.0189(3) -0.0105(3)
Br2 0.0616(4) 0.0668(4) 0.0464(4) 0.0101(3) 0.0311(3) -0.0068(3)
Br3 0.0412(3) 0.0604(3) 0.0442(3) -0.0087(2) 0.0172(3) 0.0001(3)
Br4 0.0522(3) 0.0582(3) 0.0371(3) -0.0055(3) 0.0232(3) 0.0047(2)
Cl1 0.0763(15) 0.162(2) 0.122(2) -0.0025(15) 0.0185(14) 0.0052(17)
Cl2 0.394(8) 0.223(5) 0.189(4) -0.092(5) -0.046(5) 0.067(4)

loop_
_atom_type_symbol
_atom_type_description
_atom_type_scat_dispersion_real
_atom_type_scat_dispersion_imag
_atom_type_scat_source
C C 0.0033 0.0016 'International Tables Vol C Tables 4.2.6.8 and 6.1.1.4'
H H 0.0000 0.0000 'International Tables Vol C Tables 4.2.6.8 and 6.1.1.4'
N N 0.0061 0.0033 'International Tables Vol C Tables 4.2.6.8 and 6.1.1.4'
O O 0.0106 0.0060 'International Tables Vol C Tables 4.2.6.8 and 6.1.1.4'
Br Br -0.2901 2.4595 'International Tables Vol C Tables 4.2.6.8 and 6.1.1.4'
Cl Cl 0.1484 0.1585 'International Tables Vol C Tables 4.2.6.8 and 6.1.1.4'

loop_
_geom_angle_atom_site_label_1
_geom_angle_atom_site_label_2
_geom_angle_atom_site_label_3
_geom_angle
N1 C1 C20 124.5(4)
N1 C1 C2 109.6(4)
C20 C1 C2 125.9(5)
C3 C2 C1 106.0(4)
C3 C2 Br1 123.4(4)
C1 C2 Br1 130.4(4)
C2 C3 C4 107.9(4)
C2 C3 Br2 123.1(4)
C4 C3 Br2 128.9(4)
N1 C4 C5 124.6(5)
N1 C4 C3 108.5(4)
C5 C4 C3 126.9(4)
C6 C5 C4 124.7(4)
C6 C5 C21 114.4(5)
C4 C5 C21 120.8(4)
N2 C6 C5 128.1(5)
N2 C6 C7 105.7(4)
C5 C6 C7 126.1(4)
C8 C7 C6 108.7(5)
C8 C7 H7 125.7
C6 C7 H7 125.7
C7 C8 C9 108.7(5)
C7 C8 H8 125.7
C9 C8 H8 125.7
N2 C9 C10 128.6(5)
N2 C9 C8 106.0(4)
C10 C9 C8 125.3(5)
C9 C10 C11 125.0(5)
C9 C10 C31 113.4(4)
C11 C10 C31 121.5(4)
N3 C11 C10 124.1(4)
N3 C11 C12 109.9(4)
C10 C11 C12 126.1(5)
C13 C12 C11 105.8(4)
C13 C12 Br3 123.7(4)
C11 C12 Br3 130.6(4)
C12 C13 C14 108.1(4)
C12 C13 Br4 122.3(4)
C14 C13 Br4 129.2(4)
N3 C14 C15 124.8(4)
N3 C14 C13 108.5(4)
C15 C14 C13 126.3(4)
C14 C15 C16 124.9(4)
C14 C15 C41 120.0(4)
C16 C15 C41 115.0(4)
N4 C16 C15 127.2(5)
N4 C16 C17 106.1(4)
C15 C16 C17 126.6(4)
C18 C17 C16 108.9(5)
C18 C17 H17 125.6
C16 C17 H17 125.6
C17 C18 C19 108.1(5)
C17 C18 H18 126.0
C19 C18 H18 126.0
N4 C19 C20 127.3(5)
N4 C19 C18 106.8(4)
C20 C19 C18 125.7(5)
C19 C20 C1 124.5(5)
C19 C20 C51 115.9(4)
C1 C20 C51 119.6(4)
C22 C21 C26 117.4(4)
C22 C21 C5 120.2(4)
C26 C21 C5 122.4(4)
C23 C22 C21 121.7(5)
C23 C22 H22 119.2
C21 C22 H22 119.2
C22 C23 C24 119.9(5)
C22 C23 H23 120.1
C24 C23 H23 120.1
O1 C24 C25 125.0(5)
O1 C24 C23 115.0(5)
C25 C24 C23 120.0(5)
C24 C25 C26 119.4(5)
C24 C25 H25 120.3
C26 C25 H25 120.3
C25 C26 C21 121.6(5)
C25 C26 H26 119.2
C21 C26 H26 119.2
O1 C27 C28 106.5(5)
O1 C27 H27A 110.4
C28 C27 H27A 110.4
O1 C27 H27B 110.4
C28 C27 H27B 110.4
H27A C27 H27B 108.6
C29 C28 C27 112.8(5)
C29 C28 H28A 109.0
C27 C28 H28A 109.0
C29 C28 H28B 109.0
C27 C28 H28B 109.0
H28A C28 H28B 107.8
C28 C29 C30 114.0(5)
C28 C29 H29A 108.7
C30 C29 H29A 108.7
C28 C29 H29B 108.7
C30 C29 H29B 108.7
H29A C29 H29B 107.6
C29 C30 H30A 109.5
C29 C30 H30B 109.5
H30A C30 H30B 109.5
C29 C30 H30C 109.5
H30A C30 H30C 109.5
H30B C30 H30C 109.5
C36 C31 C32 117.3(5)
C36 C31 C10 120.4(5)
C32 C31 C10 122.0(5)
C31 C32 C33 120.4(6)
C31 C32 H32 119.8
C33 C32 H32 119.8
C34 C33 C32 119.7(5)
C34 C33 H33 120.1
C32 C33 H33 120.1
C35 C34 C33 119.9(6)
C35 C34 O2 114.8(6)
C33 C34 O2 125.3(6)
C34 C35 C36 121.2(6)
C34 C35 H35 119.4
C36 C35 H35 119.4
C35 C36 C31 121.5(5)
C35 C36 H36 119.3
C31 C36 H36 119.3
O2 C37 C38 106.6(7)
O2 C37 H37A 110.4
C38 C37 H37A 110.4
O2 C37 H37B 110.4
C38 C37 H37B 110.4
H37A C37 H37B 108.6
C39 C38 C37 115.3(7)
C39 C38 H38A 108.5
C37 C38 H38A 108.5
C39 C38 H38B 108.5
C37 C38 H38B 108.5
H38A C38 H38B 107.5
C38 C39 C40 112.3(6)
C38 C39 H39A 109.1
C40 C39 H39A 109.1
C38 C39 H39B 109.1
C40 C39 H39B 109.1
H39A C39 H39B 107.9
C39 C40 H40A 109.5
C39 C40 H40B 109.5
H40A C40 H40B 109.5
C39 C40 H40C 109.5
H40A C40 H40C 109.5
H40B C40 H40C 109.5
C42 C41 C46 117.5(4)
C42 C41 C15 122.5(4)
C46 C41 C15 120.1(4)
C43 C42 C41 121.9(5)
C43 C42 H42 119.0
C41 C42 H42 119.0
C42 C43 C44 119.0(5)
C42 C43 H43 120.5
C44 C43 H43 120.5
O3 C44 C45 115.4(5)
O3 C44 C43 124.6(5)
C45 C44 C43 120.0(4)
C44 C45 C46 120.4(5)
C44 C45 H45 119.8
C46 C45 H45 119.8
C45 C46 C41 121.1(5)
C45 C46 H46 119.4
C41 C46 H46 119.4
O3 C47 C48 106.9(5)
O3 C47 H47A 110.3
C48 C47 H47A 110.3
O3 C47 H47B 110.3
C48 C47 H47B 110.3
H47A C47 H47B 108.6
C49 C48 C47 113.3(5)
C49 C48 H48A 108.9
C47 C48 H48A 108.9
C49 C48 H48B 108.9
C47 C48 H48B 108.9
H48A C48 H48B 107.7
C48 C49 C50 112.7(6)
C48 C49 H49A 109.1
C50 C49 H49A 109.1
C48 C49 H49B 109.1
C50 C49 H49B 109.1
H49A C49 H49B 107.8
C49 C50 H50A 109.5
C49 C50 H50B 109.5
H50A C50 H50B 109.5
C49 C50 H50C 109.5
H50A C50 H50C 109.5
H50B C50 H50C 109.5
C56 C51 C52 117.1(5)
C56 C51 C20 122.1(5)
C52 C51 C20 120.8(5)
C53 C52 C51 121.6(5)
C53 C52 H52 119.2
C51 C52 H52 119.2
C52 C53 C54 120.1(5)
C52 C53 H53 119.9
C54 C53 H53 119.9
O4 C54 C55 125.2(6)
O4 C54 C53 115.6(5)
C55 C54 C53 119.1(5)
C56 C55 C54 119.7(5)
C56 C55 H55 120.1
C54 C55 H55 120.1
C55 C56 C51 122.2(5)
C55 C56 H56 118.9
C51 C56 H56 118.9
O4 C57 C58 105.6(6)
O4 C57 H57A 110.6
C58 C57 H57A 110.6
O4 C57 H57B 110.6
C58 C57 H57B 110.6
H57A C57 H57B 108.7
C57 C58 C59 110.3(9)
C57 C58 H58A 109.6
C59 C58 H58A 109.6
C57 C58 H58B 109.6
C59 C58 H58B 109.6
H58A C58 H58B 108.1
C58 C59 C60B 100.1(13)
C58 C59 C60A 108.9(16)
C58 C59 H59A 109.9
C60B C59 H59A 145.6
C60A C59 H59A 109.9
C58 C59 H59B 109.9
C60B C59 H59B 75.5
C60A C59 H59B 109.9
H59A C59 H59B 108.3
C59 C60A H60A 109.5
C59 C60A H60B 109.5
H60A C60A H60B 109.5
C59 C60A H60C 109.5
H60A C60A H60C 109.5
H60B C60A H60C 109.5
C59 C60B H60D 109.5
C59 C60B H60E 109.5
H60D C60B H60E 109.5
C59 C60B H60F 109.5
H60D C60B H60F 109.5
H60E C60B H60F 109.5
C62 C61 Cl1 116.9(11)
C62 C61 H61A 108.1
Cl1 C61 H61A 108.1
C62 C61 H61B 108.1
Cl1 C61 H61B 108.1
H61A C61 H61B 107.3
C61 C62 Cl2 114.3(10)
C61 C62 H62A 108.7
Cl2 C62 H62A 108.7
C61 C62 H62B 108.7
Cl2 C62 H62B 108.7
H62A C62 H62B 107.6
C1 N1 C4 107.8(4)
C9 N2 C6 110.9(4)
C9 N2 H2 124.6
C6 N2 H2 124.6
C11 N3 C14 107.6(4)
C19 N4 C16 110.1(4)
C19 N4 H4 125.0
C16 N4 H4 125.0
C24 O1 C27 117.9(4)
C37 O2 C34 116.7(6)
C44 O3 C47 118.7(4)
C54 O4 C57 117.4(5)

loop_
_geom_bond_atom_site_label_1
_geom_bond_atom_site_label_2
_geom_bond_distance
C1 N1 1.358(6)
C1 C20 1.408(7)
C1 C2 1.463(6)
C2 C3 1.347(7)
C2 Br1 1.867(5)
C3 C4 1.459(7)
C3 Br2 1.874(4)
C4 N1 1.365(6)
C4 C5 1.399(7)
C5 C6 1.397(7)
C5 C21 1.492(6)
C6 N2 1.381(6)
C6 C7 1.424(8)
C7 C8 1.348(7)
C7 H7 0.9300
C8 C9 1.427(7)
C8 H8 0.9300
C9 N2 1.365(6)
C9 C10 1.396(6)
C10 C11 1.407(7)
C10 C31 1.496(7)
C11 N3 1.356(6)
C11 C12 1.467(6)
C12 C13 1.351(7)
C12 Br3 1.861(5)
C13 C14 1.454(7)
C13 Br4 1.877(5)
C14 N3 1.374(6)
C14 C15 1.395(7)
C15 C16 1.397(7)
C15 C41 1.496(6)
C16 N4 1.380(6)
C16 C17 1.419(7)
C17 C18 1.357(7)
C17 H17 0.9300
C18 C19 1.417(7)
C18 H18 0.9300
C19 N4 1.373(6)
C19 C20 1.405(6)
C20 C51 1.482(7)
C21 C22 1.378(7)
C21 C26 1.393(7)
C22 C23 1.376(7)
C22 H22 0.9300
C23 C24 1.381(7)
C23 H23 0.9300
C24 O1 1.370(6)
C24 C25 1.374(7)
C25 C26 1.382(7)
C25 H25 0.9300
C26 H26 0.9300
C27 O1 1.421(7)
C27 C28 1.518(7)
C27 H27A 0.9700
C27 H27B 0.9700
C28 C29 1.505(8)
C28 H28A 0.9700
C28 H28B 0.9700
C29 C30 1.509(8)
C29 H29A 0.9700
C29 H29B 0.9700
C30 H30A 0.9600
C30 H30B 0.9600
C30 H30C 0.9600
C31 C36 1.392(7)
C31 C32 1.392(7)
C32 C33 1.406(9)
C32 H32 0.9300
C33 C34 1.376(9)
C33 H33 0.9300
C34 C35 1.349(8)
C34 O2 1.416(8)
C35 C36 1.366(8)
C35 H35 0.9300
C36 H36 0.9300
C37 O2 1.364(9)
C37 C38 1.549(11)
C37 H37A 0.9700
C37 H37B 0.9700
C38 C39 1.486(10)
C38 H38A 0.9700
C38 H38B 0.9700
C39 C40 1.554(10)
C39 H39A 0.9700
C39 H39B 0.9700
C40 H40A 0.9600
C40 H40B 0.9600
C40 H40C 0.9600
C41 C42 1.390(7)
C41 C46 1.393(7)
C42 C43 1.389(7)
C42 H42 0.9300
C43 C44 1.389(7)
C43 H43 0.9300
C44 O3 1.366(5)
C44 C45 1.374(7)
C45 C46 1.381(7)
C45 H45 0.9300
C46 H46 0.9300
C47 O3 1.427(7)
C47 C48 1.511(7)
C47 H47A 0.9700
C47 H47B 0.9700
C48 C49 1.509(9)
C48 H48A 0.9700
C48 H48B 0.9700
C49 C50 1.538(9)
C49 H49A 0.9700
C49 H49B 0.9700
C50 H50A 0.9600
C50 H50B 0.9600
C50 H50C 0.9600
C51 C56 1.387(7)
C51 C52 1.390(7)
C52 C53 1.372(8)
C52 H52 0.9300
C53 C54 1.393(8)
C53 H53 0.9300
C54 O4 1.358(7)
C54 C55 1.380(8)
C55 C56 1.376(8)
C55 H55 0.9300
C56 H56 0.9300
C57 O4 1.431(8)
C57 C58 1.509(10)
C57 H57A 0.9700
C57 H57B 0.9700
C58 C59 1.508(15)
C58 H58A 0.9700
C58 H58B 0.9700
C59 C60B 1.509(2)
C59 C60A 1.510(2)
C59 H59A 0.9700
C59 H59B 0.9700
C60A H60A 0.9600
C60A H60B 0.9600
C60A H60C 0.9600
C60B H60D 0.9600
C60B H60E 0.9600
C60B H60F 0.9600
C61 C62 1.470(18)
C61 Cl1 1.734(12)
C61 H61A 0.9700
C61 H61B 0.9700
C62 Cl2 1.717(16)
C62 H62A 0.9700
C62 H62B 0.9700
N2 H2 0.8600
N4 H4 0.8600

loop_
_geom_hbond_atom_site_label_D
_geom_hbond_atom_site_label_H
_geom_hbond_atom_site_label_A
_geom_hbond_site_symmetry_A
_geom_hbond_distance_DH
_geom_hbond_distance_HA
_geom_hbond_distance_DA
_geom_hbond_angle_DHA
C52 H52 Br2 4_565 0.93 3.00 3.772(5) 142
C49 H49B Br3 4_565 0.97 3.033 3.945(5) 157
C56 H56 C14 3_656 0.93 2.75 3.588(7) 151
C47 H47A C11 4_565 0.97 2.83 3.714(7) 151
C60A H60C C45 1_455 0.97 2.70 3.202(5) 113

loop_
_geom_torsion_atom_site_label_1
_geom_torsion_atom_site_label_2
_geom_torsion_atom_site_label_3
_geom_torsion_atom_site_label_4
_geom_torsion
N1 C1 C2 C3 -3.5(5)
C20 C1 C2 C3 173.4(5)
N1 C1 C2 Br1 172.1(4)
C20 C1 C2 Br1 -11.0(7)
C1 C2 C3 C4 1.1(5)
Br1 C2 C3 C4 -174.9(3)
C1 C2 C3 Br2 177.8(3)
Br1 C2 C3 Br2 1.8(6)
C2 C3 C4 N1 1.5(5)
Br2 C3 C4 N1 -174.9(3)
C2 C3 C4 C5 -176.9(5)
Br2 C3 C4 C5 6.7(8)
N1 C4 C5 C6 13.1(8)
C3 C4 C5 C6 -168.7(5)
N1 C4 C5 C21 -163.6(4)
C3 C4 C5 C21 14.6(8)
C4 C5 C6 N2 4.9(8)
C21 C5 C6 N2 -178.2(5)
C4 C5 C6 C7 179.6(5)
C21 C5 C6 C7 -3.6(7)
N2 C6 C7 C8 2.0(6)
C5 C6 C7 C8 -173.7(5)
C6 C7 C8 C9 -1.1(6)
C7 C8 C9 N2 -0.2(6)
C7 C8 C9 C10 178.7(5)
N2 C9 C10 C11 -3.9(8)
C8 C9 C10 C11 177.5(5)
N2 C9 C10 C31 176.2(5)
C8 C9 C10 C31 -2.4(7)
C9 C10 C11 N3 -7.0(8)
C31 C10 C11 N3 172.9(4)
C9 C10 C11 C12 173.1(5)
C31 C10 C11 C12 -7.0(7)
N3 C11 C12 C13 0.7(5)
C10 C11 C12 C13 -179.4(5)
N3 C11 C12 Br3 -179.1(3)
C10 C11 C12 Br3 0.8(7)
C11 C12 C13 C14 -3.3(5)
Br3 C12 C13 C14 176.5(3)
C11 C12 C13 Br4 170.0(3)
Br3 C12 C13 Br4 -10.2(6)
C12 C13 C14 N3 4.9(5)
Br4 C13 C14 N3 -167.7(3)
C12 C13 C14 C15 -168.2(5)
Br4 C13 C14 C15 19.1(7)
N3 C14 C15 C16 11.3(8)
C13 C14 C15 C16 -176.7(5)
N3 C14 C15 C41 -165.4(4)
C13 C14 C15 C41 6.6(7)
C14 C15 C16 N4 9.3(8)
C41 C15 C16 N4 -173.9(5)
C14 C15 C16 C17 -175.2(5)
C41 C15 C16 C17 1.7(7)
N4 C16 C17 C18 1.6(6)
C15 C16 C17 C18 -174.7(5)
C16 C17 C18 C19 0.2(7)
C17 C18 C19 N4 -1.8(6)
C17 C18 C19 C20 174.5(5)
N4 C19 C20 C1 -9.7(8)
C18 C19 C20 C1 174.7(5)
N4 C19 C20 C51 169.8(5)
C18 C19 C20 C51 -5.8(7)
N1 C1 C20 C19 -12.5(8)
C2 C1 C20 C19 171.0(5)
N1 C1 C20 C51 168.0(4)
C2 C1 C20 C51 -8.5(7)
C6 C5 C21 C22 -101.6(6)
C4 C5 C21 C22 75.4(7)
C6 C5 C21 C26 76.4(7)
C4 C5 C21 C26 -106.6(6)
C26 C21 C22 C23 0.9(9)
C5 C21 C22 C23 179.0(5)
C21 C22 C23 C24 0.2(8)
C22 C23 C24 O1 178.8(5)
C22 C23 C24 C25 -1.3(9)
O1 C24 C25 C26 -178.9(6)
C23 C24 C25 C26 1.2(9)
C24 C25 C26 C21 -0.1(10)
C22 C21 C26 C25 -1.0(9)
C5 C21 C26 C25 -179.0(6)
O1 C27 C28 C29 -62.5(7)
C27 C28 C29 C30 -170.8(6)
C9 C10 C31 C36 88.1(6)
C11 C10 C31 C36 -91.8(6)
C9 C10 C31 C32 -85.3(6)
C11 C10 C31 C32 94.7(6)
C36 C31 C32 C33 0.9(7)
C10 C31 C32 C33 174.5(5)
C31 C32 C33 C34 -0.9(8)
C32 C33 C34 C35 1.1(9)
C32 C33 C34 O2 -177.5(5)
C33 C34 C35 C36 -1.3(9)
O2 C34 C35 C36 177.4(5)
C34 C35 C36 C31 1.3(8)
C32 C31 C36 C35 -1.1(7)
C10 C31 C36 C35 -174.8(5)
O2 C37 C38 C39 56.6(10)
C37 C38 C39 C40 169.7(7)
C14 C15 C41 C42 -108.4(6)
C16 C15 C41 C42 74.6(6)
C14 C15 C41 C46 71.3(6)
C16 C15 C41 C46 -105.7(6)
C46 C41 C42 C43 -2.0(8)
C15 C41 C42 C43 177.6(5)
C41 C42 C43 C44 -0.2(8)
C42 C43 C44 O3 -179.4(5)
C42 C43 C44 C45 2.9(8)
O3 C44 C45 C46 178.7(5)
C43 C44 C45 C46 -3.4(8)
C44 C45 C46 C41 1.0(9)
C42 C41 C46 C45 1.6(8)
C15 C41 C46 C45 -178.1(5)
O3 C47 C48 C49 -60.2(7)
C47 C48 C49 C50 -175.5(6)
C19 C20 C51 C56 111.4(5)
C1 C20 C51 C56 -69.1(6)
C19 C20 C51 C52 -69.7(6)
C1 C20 C51 C52 109.8(5)
C56 C51 C52 C53 4.6(8)
C20 C51 C52 C53 -174.3(5)
C51 C52 C53 C54 -1.2(9)
C52 C53 C54 O4 178.2(5)
C52 C53 C54 C55 -2.6(9)
O4 C54 C55 C56 -178.0(5)
C53 C54 C55 C56 2.9(8)
C54 C55 C56 C51 0.6(8)
C52 C51 C56 C55 -4.3(7)
C20 C51 C56 C55 174.6(5)
O4 C57 C58 C59 170.5(9)
C57 C58 C59 C60B -102.4(14)
C57 C58 C59 C60A -144.7(15)
Cl1 C61 C62 Cl2 -57.3(16)
C20 C1 N1 C4 -172.5(4)
C2 C1 N1 C4 4.5(5)
C5 C4 N1 C1 174.7(5)
C3 C4 N1 C1 -3.7(5)
C10 C9 N2 C6 -177.3(5)
C8 C9 N2 C6 1.5(5)
C5 C6 N2 C9 173.4(5)
C7 C6 N2 C9 -2.1(5)
C10 C11 N3 C14 -177.6(4)
C12 C11 N3 C14 2.4(5)
C15 C14 N3 C11 168.9(4)
C13 C14 N3 C11 -4.4(5)
C20 C19 N4 C16 -173.4(5)
C18 C19 N4 C16 2.9(6)
C15 C16 N4 C19 173.5(5)
C17 C16 N4 C19 -2.7(5)
C25 C24 O1 C27 4.2(9)
C23 C24 O1 C27 -175.9(5)
C28 C27 O1 C24 171.7(5)
C38 C37 O2 C34 174.8(6)
C35 C34 O2 C37 -172.7(6)
C33 C34 O2 C37 6.0(9)
C45 C44 O3 C47 -175.9(5)
C43 C44 O3 C47 6.3(8)
C48 C47 O3 C44 176.4(5)
C55 C54 O4 C57 9.1(8)
C53 C54 O4 C57 -171.8(6)
C58 C57 O4 C54 174.7(7)
